data_4110440
loop_
_publ_author_name
'Anatoliy N. Sokolov'
'Tomislav Fri\<s\<ci\'c'
'Leonard R. MacGillivray'

_publ_contact_author 'MacGillivray, Leonard R.'
_publ_contact_author_email len-macgillivray@uiowa.edu
_publ_section_title
;
 Enforced Face-to-Face Stacking of Organic Semiconductor Building Blocks
 within Hydrogen-Bonded Molecular Cocrystals
;
_journal_name_full 'Journal of the American Chemical Society'
_journal_page_first 2806
_journal_page_last 2807
_journal_paper_doi 10.1021/ja057939a
_journal_volume 128
_journal_year 2006
_chemical_formula_moiety 'C25 H18 N2 O2 S'
_chemical_formula_sum 'C25 H18 N2 O2 S'
_chemical_formula_weight 410.5
_chemical_name_systematic
;
        (5-methylresorcinol).(2,5-bis(4-pyridylethynyl)thiophene) 2/2
;
_space_group_IT_number 2
_symmetry_cell_setting triclinic
_symmetry_space_group_name_Hall '-P 1'
_symmetry_space_group_name_H-M 'P -1'
_atom_sites_solution_hydrogens geom
_atom_sites_solution_primary direct
_atom_sites_solution_secondary difmap
_audit_creation_date 2005-10-25T23:57:37-00:00
_audit_creation_method 'WinGX routine CIF_UPDATE'
_cell_angle_alpha 89.826(5)
_cell_angle_beta 88.740(5)
_cell_angle_gamma 89.570(5)
_cell_formula_units_Z 8
_cell_length_a 8.1439(8)
_cell_length_b 19.0985(19)
_cell_length_c 28.074(3)
_cell_measurement_reflns_used 7486
_cell_measurement_temperature 190(2)
_cell_measurement_theta_max 25.03
_cell_measurement_theta_min 1
_cell_volume 4365.3(8)
_computing_cell_refinement 'HKL Scalepack (otwinowski & Minor, 1997)'
_computing_data_collection 'Collect (Nonius BV, 1997-2000)'
_computing_data_reduction 'HKL Denzo, Scalepack (otwinowski & Minor, 1997)'
_computing_molecular_graphics 'SHELXTL v6.1 (Sheldrick, 1997)'
_computing_publication_material 'SHELXTL v6.1 (Sheldrick, 1997)'
_computing_structure_refinement 'SHELXTL v6.1 (Sheldrick, 1997)'
_computing_structure_solution 'SHELXTL v6.1 (Sheldrick, 1997)'
_diffrn_ambient_temperature 190(2)
_diffrn_detector_area_resol_mean 9
_diffrn_measured_fraction_theta_full 0.967
_diffrn_measured_fraction_theta_max 0.967
_diffrn_measurement_device_type KappaCCD
_diffrn_measurement_method ' CCD phi and omega scans'
_diffrn_radiation_monochromator graphite
_diffrn_radiation_type MoK\a
_diffrn_radiation_wavelength 0.71073
_diffrn_reflns_av_R_equivalents 0.0653
_diffrn_reflns_av_unetI/netI 0.1261
_diffrn_reflns_limit_h_max 8
_diffrn_reflns_limit_h_min -9
_diffrn_reflns_limit_k_max 22
_diffrn_reflns_limit_k_min -22
_diffrn_reflns_limit_l_max 33
_diffrn_reflns_limit_l_min -33
_diffrn_reflns_number 26735
_diffrn_reflns_theta_full 25.13
_diffrn_reflns_theta_max 25.13
_diffrn_reflns_theta_min 2.18
_exptl_absorpt_coefficient_mu 0.171
_exptl_absorpt_correction_type none
_exptl_crystal_colour yellow-orange
_exptl_crystal_density_diffrn 1.249
_exptl_crystal_description prism
_exptl_crystal_F_000 1712
_exptl_crystal_size_max 0.34
_exptl_crystal_size_mid 0.1
_exptl_crystal_size_min 0.07
_refine_diff_density_max 0.316
_refine_diff_density_min -0.204
_refine_diff_density_rms 0.046
_refine_ls_extinction_method none
_refine_ls_goodness_of_fit_ref 1.027
_refine_ls_hydrogen_treatment constr
_refine_ls_matrix_type full
_refine_ls_number_parameters 1085
_refine_ls_number_reflns 15095
_refine_ls_number_restraints 0
_refine_ls_restrained_S_all 1.027
_refine_ls_R_factor_all 0.1676
_refine_ls_R_factor_gt 0.0719
_refine_ls_shift/su_max 0.004
_refine_ls_shift/su_mean 0
_refine_ls_structure_factor_coef Fsqd
_refine_ls_weighting_details 'calc w=1/[\s^2^(Fo^2^)+(0.0417P)^2^+4.4705P] where P=(Fo^2^+2Fc^2^)/3'
_refine_ls_weighting_scheme calc
_refine_ls_wR_factor_gt 0.1468
_refine_ls_wR_factor_ref 0.1766
_reflns_number_gt 7486
_reflns_number_total 15095
_reflns_threshold_expression >2sigma(I)
_cod_data_source_file ja057939a_si_4.cif
_cod_data_source_block 3
_cod_database_code 4110440

loop_
_symmetry_equiv_pos_as_xyz
'x, y, z'
'-x, -y, -z'

loop_
_atom_site_label
_atom_site_type_symbol
_atom_site_fract_x
_atom_site_fract_y
_atom_site_fract_z
_atom_site_U_iso_or_equiv
_atom_site_adp_type
_atom_site_occupancy
_atom_site_symmetry_multiplicity
_atom_site_calc_flag
_atom_site_refinement_flags
S3 S 0.11708(15) 0.88949(7) 0.33286(5) 0.0657(4) Uani 1 1 d .
N5 N -0.3459(5) 0.8067(3) 0.57545(16) 0.0697(12) Uani 1 1 d .
N6 N 0.6181(4) 0.9039(2) 0.09111(13) 0.0566(10) Uani 1 1 d .
C48 C 0.2565(6) 0.9483(3) 0.25365(18) 0.0653(14) Uani 1 1 d .
C39 C -0.1980(5) 0.8636(3) 0.49227(18) 0.0576(13) Uani 1 1 d .
C51 C 0.4996(5) 0.8613(3) 0.16409(17) 0.0565(13) Uani 1 1 d .
H51 H 0.4846 0.8234 0.1857 0.068 Uiso 1 1 calc R
C49 C 0.3337(6) 0.9385(3) 0.21675(19) 0.0595(13) Uani 1 1 d .
C43 C -0.0562(6) 0.9158(3) 0.41531(19) 0.0614(14) Uani 1 1 d .
C50 C 0.4293(5) 0.9270(3) 0.17369(16) 0.0479(11) Uani 1 1 d .
C54 C 0.4569(6) 0.9792(3) 0.14120(18) 0.0623(13) Uani 1 1 d .
H54 H 0.4125 1.0247 0.1465 0.075 Uiso 1 1 calc R
C38 C -0.2683(6) 0.7976(3) 0.4925(2) 0.0698(15) Uani 1 1 d .
H38 H -0.2669 0.7699 0.4645 0.084 Uiso 1 1 calc R
C52 C 0.5912(5) 0.8530(3) 0.12256(17) 0.0534(12) Uani 1 1 d .
H52 H 0.6379 0.8082 0.1161 0.064 Uiso 1 1 calc R
C44 C 0.0215(5) 0.9442(3) 0.37367(17) 0.0567(13) Uani 1 1 d .
C41 C -0.2775(6) 0.8701(3) 0.57472(18) 0.0684(15) Uani 1 1 d .
H41 H -0.2806 0.8965 0.6034 0.082 Uiso 1 1 calc R
C53 C 0.5493(6) 0.9652(3) 0.10082(18) 0.0632(14) Uani 1 1 d .
H53 H 0.5647 1.0021 0.0784 0.076 Uiso 1 1 calc R
C40 C -0.2026(6) 0.8997(3) 0.53490(19) 0.0646(14) Uani 1 1 d .
H40 H -0.1544 0.9448 0.5368 0.077 Uiso 1 1 calc R
C42 C -0.1207(6) 0.8919(3) 0.4509(2) 0.0649(14) Uani 1 1 d .
C46 C 0.1134(6) 1.0206(3) 0.31518(18) 0.0677(14) Uani 1 1 d .
H46 H 0.1301 1.0647 0.3002 0.081 Uiso 1 1 calc R
C45 C 0.0302(6) 1.0120(3) 0.35881(18) 0.0671(14) Uani 1 1 d .
H45 H -0.0159 1.05 0.3765 0.081 Uiso 1 1 calc R
C37 C -0.3408(6) 0.7726(3) 0.5343(2) 0.0757(16) Uani 1 1 d .
H37 H -0.3904 0.7277 0.5334 0.091 Uiso 1 1 calc R
C47 C 0.1677(5) 0.9592(3) 0.29647(17) 0.0596(13) Uani 1 1 d .
S4 S 0.32640(15) 0.08812(6) 0.69881(4) 0.0582(3) Uani 1 1 d .
N8 N -0.1258(4) 0.0801(2) 0.94818(14) 0.0558(10) Uani 1 1 d .
N7 N 0.8120(5) 0.1538(3) 0.45491(16) 0.0681(12) Uani 1 1 d .
C57 C 0.6451(5) 0.1072(3) 0.53767(18) 0.0570(13) Uani 1 1 d .
C68 C 0.0229(5) 0.0506(2) 0.85941(16) 0.0465(11) Uani 1 1 d .
C60 C 0.5602(6) 0.0825(3) 0.58006(19) 0.0565(13) Uani 1 1 d .
C69 C -0.0366(5) 0.1176(2) 0.87000(17) 0.0547(12) Uani 1 1 d .
H69 H -0.0285 0.1543 0.8472 0.066 Uiso 1 1 calc R
C63 C 0.4110(6) -0.0344(3) 0.6721(2) 0.0691(15) Uani 1 1 d .
H63 H 0.455 -0.0723 0.6539 0.083 Uiso 1 1 calc R
C67 C 0.1074(6) 0.0376(2) 0.81408(19) 0.0533(12) Uani 1 1 d .
C56 C 0.6664(6) 0.0644(3) 0.49756(19) 0.0617(13) Uani 1 1 d .
H56 H 0.6248 0.018 0.4976 0.074 Uiso 1 1 calc R
C59 C 0.7902(6) 0.1943(3) 0.4933(2) 0.0762(16) Uani 1 1 d .
H59 H 0.8347 0.2402 0.4922 0.091 Uiso 1 1 calc R
C72 C 0.0032(5) -0.0008(2) 0.89375(18) 0.0554(12) Uani 1 1 d .
H72 H 0.041 -0.0472 0.8878 0.067 Uiso 1 1 calc R
C61 C 0.4984(6) 0.0611(3) 0.6148(2) 0.0570(13) Uani 1 1 d .
C65 C 0.2731(5) 0.0180(2) 0.73502(17) 0.0528(12) Uani 1 1 d .
C71 C -0.0721(6) 0.0159(3) 0.93703(18) 0.0586(13) Uani 1 1 d .
H71 H -0.0863 -0.0203 0.96 0.07 Uiso 1 1 calc R
C66 C 0.1835(6) 0.0283(2) 0.77824(18) 0.0524(12) Uani 1 1 d .
C62 C 0.4219(5) 0.0336(3) 0.65762(17) 0.0554(13) Uani 1 1 d .
C58 C 0.7077(6) 0.1742(3) 0.53430(19) 0.0695(15) Uani 1 1 d .
H58 H 0.6938 0.206 0.56 0.083 Uiso 1 1 calc R
C55 C 0.7481(6) 0.0904(3) 0.4585(2) 0.0731(16) Uani 1 1 d .
H55 H 0.7601 0.0605 0.4316 0.088 Uiso 1 1 calc R
C64 C 0.3294(6) -0.0438(3) 0.71595(19) 0.0667(14) Uani 1 1 d .
H64 H 0.3146 -0.0881 0.7309 0.08 Uiso 1 1 calc R
C70 C -0.1075(6) 0.1293(3) 0.91449(18) 0.0574(13) Uani 1 1 d .
H70 H -0.1456 0.1753 0.9216 0.069 Uiso 1 1 calc R
S1 S 0.11790(14) 0.39846(6) 0.17849(4) 0.0515(3) Uani 1 1 d .
N1 N -0.3723(4) 0.4340(2) 0.42274(13) 0.0536(10) Uani 1 1 d .
N2 N 0.5671(4) 0.3347(2) -0.07290(13) 0.0541(10) Uani 1 1 d .
C14 C 0.4193(5) 0.3780(2) 0.01331(16) 0.0436(11) Uani 1 1 d .
C13 C 0.3416(5) 0.4017(2) 0.05690(17) 0.0495(12) Uani 1 1 d .
C6 C -0.1079(5) 0.4583(2) 0.29262(16) 0.0475(11) Uani 1 1 d .
C9 C 0.0820(5) 0.5307(2) 0.18721(16) 0.0534(12) Uani 1 1 d .
H9 H 0.0531 0.5757 0.1993 0.064 Uiso 1 1 calc R
C3 C -0.1969(5) 0.4515(2) 0.33699(15) 0.0443(11) Uani 1 1 d .
C8 C 0.0476(5) 0.4697(2) 0.21051(15) 0.0437(11) Uani 1 1 d .
C17 C 0.5555(5) 0.2919(2) -0.03498(18) 0.0574(13) Uani 1 1 d .
H17 H 0.5994 0.2459 -0.0379 0.069 Uiso 1 1 calc R
C15 C 0.4328(5) 0.4227(2) -0.02671(16) 0.0494(12) Uani 1 1 d .
H15 H 0.391 0.4692 -0.025 0.059 Uiso 1 1 calc R
C18 C 0.4828(5) 0.3112(2) 0.00824(17) 0.0536(12) Uani 1 1 d .
H18 H 0.4768 0.2788 0.034 0.064 Uiso 1 1 calc R
C12 C 0.2747(5) 0.4232(2) 0.09240(16) 0.0457(11) Uani 1 1 d .
C7 C -0.0352(5) 0.4623(2) 0.25483(17) 0.0471(11) Uani 1 1 d .
C4 C -0.2060(5) 0.5045(3) 0.37057(17) 0.0560(13) Uani 1 1 d .
H4 H -0.152 0.5477 0.365 0.067 Uiso 1 1 calc R
C16 C 0.5056(5) 0.3993(3) -0.06758(16) 0.0514(12) Uani 1 1 d .
H16 H 0.5133 0.4306 -0.0939 0.062 Uiso 1 1 calc R
C10 C 0.1641(5) 0.5200(2) 0.14378(16) 0.0532(12) Uani 1 1 d .
H10 H 0.196 0.5572 0.1232 0.064 Uiso 1 1 calc R
C11 C 0.1945(5) 0.4521(2) 0.13352(14) 0.0434(11) Uani 1 1 d .
C1 C -0.3614(5) 0.3837(3) 0.39010(17) 0.0550(12) Uani 1 1 d .
H1 H -0.4162 0.341 0.3969 0.066 Uiso 1 1 calc R
C2 C -0.2770(5) 0.3888(2) 0.34727(15) 0.0498(12) Uani 1 1 d .
H2 H -0.2735 0.3509 0.3254 0.06 Uiso 1 1 calc R
C5 C -0.2944(6) 0.4935(3) 0.41204(17) 0.0623(14) Uani 1 1 d .
H5 H -0.3006 0.5305 0.4346 0.075 Uiso 1 1 calc R
S2 S 0.54802(14) 0.41259(7) 0.20924(4) 0.0579(4) Uani 1 1 d .
N3 N 0.0934(5) 0.3917(2) 0.45331(14) 0.0606(11) Uani 1 1 d .
C31 C 0.7813(5) 0.4136(3) 0.09404(17) 0.0521(12) Uani 1 1 d .
C27 C 0.5368(6) 0.5436(3) 0.22532(17) 0.0613(13) Uani 1 1 d .
H27 H 0.5148 0.5877 0.2399 0.074 Uiso 1 1 calc R
C35 C 0.9877(5) 0.3888(3) -0.02457(17) 0.0582(13) Uani 1 1 d .
H35 H 1.0121 0.4169 -0.0518 0.07 Uiso 1 1 calc R
C32 C 0.8673(5) 0.3803(3) 0.05292(16) 0.0499(12) Uani 1 1 d .
C28 C 0.6251(5) 0.5364(3) 0.18245(16) 0.0568(13) Uani 1 1 d .
H28 H 0.6688 0.5747 0.1647 0.068 Uiso 1 1 calc R
C26 C 0.4849(5) 0.4820(3) 0.24437(15) 0.0537(12) Uani 1 1 d .
C21 C 0.2375(5) 0.4324(3) 0.36632(16) 0.0505(12) Uani 1 1 d .
C36 C 0.9021(5) 0.4192(3) 0.01231(17) 0.0557(13) Uani 1 1 d .
H36 H 0.8667 0.4666 0.0101 0.067 Uiso 1 1 calc R
N4 N 1.0393(4) 0.3225(2) -0.02499(14) 0.0557(10) Uani 1 1 d .
C24 C 0.3190(5) 0.4523(3) 0.32239(18) 0.0590(13) Uani 1 1 d .
C22 C 0.2299(5) 0.4777(3) 0.40474(17) 0.0576(13) Uani 1 1 d .
H22 H 0.2731 0.5236 0.402 0.069 Uiso 1 1 calc R
C30 C 0.7206(5) 0.4395(3) 0.12702(17) 0.0517(12) Uani 1 1 d .
C19 C 0.0975(6) 0.3500(3) 0.41550(19) 0.0642(14) Uani 1 1 d .
H19 H 0.0479 0.3053 0.4187 0.077 Uiso 1 1 calc R
C20 C 0.1685(5) 0.3668(3) 0.37200(17) 0.0590(13) Uani 1 1 d .
H20 H 0.17 0.3342 0.3465 0.071 Uiso 1 1 calc R
C34 C 1.0023(6) 0.2845(3) 0.01320(18) 0.0616(13) Uani 1 1 d .
H34 H 1.0348 0.2367 0.0134 0.074 Uiso 1 1 calc R
C29 C 0.6417(5) 0.4684(3) 0.16889(16) 0.0510(12) Uani 1 1 d .
C25 C 0.3930(5) 0.4682(3) 0.28670(17) 0.0587(13) Uani 1 1 d .
C23 C 0.1582(6) 0.4549(3) 0.44713(17) 0.0616(13) Uani 1 1 d .
H23 H 0.155 0.4863 0.4733 0.074 Uiso 1 1 calc R
C33 C 0.9188(6) 0.3106(3) 0.05307(18) 0.0627(14) Uani 1 1 d .
H33 H 0.8971 0.2814 0.0799 0.075 Uiso 1 1 calc R
O2 O 0.6490(4) 0.29802(15) 0.83228(11) 0.0594(8) Uani 1 1 d .
H2O H 0.627 0.3035 0.8614 0.089 Uiso 1 1 calc R
O4 O 1.2006(4) 0.30287(16) 0.88965(11) 0.0635(9) Uani 1 1 d .
H4O H 1.1496 0.3081 0.9157 0.095 Uiso 1 1 calc R
C80 C 0.8157(6) 0.2938(2) 0.82543(16) 0.0494(12) Uani 1 1 d .
C82 C 1.0910(6) 0.2970(2) 0.85384(16) 0.0480(11) Uani 1 1 d .
C83 C 1.1523(6) 0.2883(2) 0.80818(16) 0.0524(12) Uani 1 1 d .
H83 H 1.2677 0.286 0.8025 0.063 Uiso 1 1 calc R
C81 C 0.9219(5) 0.2993(2) 0.86300(16) 0.0455(11) Uani 1 1 d .
H81 H 0.8803 0.3046 0.8947 0.055 Uiso 1 1 calc R
C85 C 0.8766(6) 0.2843(2) 0.77972(16) 0.0580(13) Uani 1 1 d .
H85 H 0.8028 0.2787 0.7543 0.07 Uiso 1 1 calc R
C84 C 1.0459(7) 0.2828(2) 0.77039(17) 0.0591(13) Uani 1 1 d .
C86 C 1.1119(7) 0.2756(3) 0.71981(17) 0.0871(18) Uani 1 1 d .
H86A H 1.1085 0.3213 0.7039 0.131 Uiso 1 1 calc R
H86B H 1.0445 0.2423 0.7025 0.131 Uiso 1 1 calc R
H86C H 1.2256 0.2584 0.7203 0.131 Uiso 1 1 calc R
O5 O 0.5945(4) 0.77311(18) 0.67195(12) 0.0775(10) Uani 1 1 d .
H5O H 0.6096 0.7815 0.6428 0.116 Uiso 1 1 calc R
O7 O 0.0317(4) 0.81008(17) 0.62900(13) 0.0745(10) Uani 1 1 d .
H7O H 0.0765 0.8168 0.6022 0.112 Uiso 1 1 calc R
C88 C 0.3146(6) 0.7921(2) 0.64855(18) 0.0573(13) Uani 1 1 d .
H88 H 0.3495 0.8005 0.6165 0.069 Uiso 1 1 calc R
C92 C 0.3800(7) 0.7640(3) 0.72971(18) 0.0678(14) Uani 1 1 d .
H92 H 0.459 0.7536 0.7531 0.081 Uiso 1 1 calc R
C89 C 0.1481(6) 0.7953(2) 0.66122(19) 0.0595(13) Uani 1 1 d .
C93 C 0.1594(7) 0.7528(3) 0.79343(19) 0.099(2) Uani 1 1 d .
H93A H 0.1047 0.7946 0.8066 0.148 Uiso 1 1 calc R
H93B H 0.2561 0.7415 0.8122 0.148 Uiso 1 1 calc R
H93C H 0.0832 0.7134 0.7946 0.148 Uiso 1 1 calc R
C87 C 0.4288(6) 0.7765(2) 0.68305(18) 0.0585(13) Uani 1 1 d .
C90 C 0.0981(7) 0.7820(2) 0.7080(2) 0.0652(14) Uani 1 1 d .
H90 H -0.0154 0.7835 0.7165 0.078 Uiso 1 1 calc R
C91 C 0.2123(8) 0.7668(3) 0.74206(19) 0.0690(15) Uani 1 1 d .
O3 O 0.0330(4) 0.35019(19) 0.54822(11) 0.0773(11) Uani 1 1 d .
H3O H 0.0496 0.3647 0.5203 0.116 Uiso 1 1 calc R
O1 O -0.5269(4) 0.39162(16) 0.50553(11) 0.0622(9) Uani 1 1 d .
H1O H -0.4808 0.4051 0.4801 0.093 Uiso 1 1 calc R
C75 C -0.1331(6) 0.3499(2) 0.55834(17) 0.0564(13) Uani 1 1 d .
C74 C -0.2455(6) 0.3715(2) 0.52532(16) 0.0517(12) Uani 1 1 d .
H74 H -0.2088 0.3872 0.4948 0.062 Uiso 1 1 calc R
C73 C -0.4114(6) 0.3703(2) 0.53652(16) 0.0466(11) Uani 1 1 d .
C78 C -0.4658(6) 0.3464(2) 0.58117(16) 0.0580(13) Uani 1 1 d .
H78 H -0.58 0.3446 0.5887 0.07 Uiso 1 1 calc R
C79 C -0.4116(7) 0.2998(3) 0.66351(18) 0.096(2) Uani 1 1 d .
H79A H -0.3674 0.2529 0.6696 0.145 Uiso 1 1 calc R
H79B H -0.5319 0.2983 0.6642 0.145 Uiso 1 1 calc R
H79C H -0.3746 0.332 0.6881 0.145 Uiso 1 1 calc R
C76 C -0.1859(6) 0.3274(3) 0.60334(16) 0.0653(14) Uani 1 1 d .
H76 H -0.1076 0.3134 0.6262 0.078 Uiso 1 1 calc R
C77 C -0.3511(7) 0.3252(3) 0.61488(17) 0.0643(14) Uani 1 1 d .
O8 O 0.1979(4) 0.87119(16) 0.95878(11) 0.0626(9) Uani 1 1 d .
H8O H 0.183 0.8856 0.9868 0.094 Uiso 1 1 calc R
O6 O 0.7631(4) 0.87922(17) 1.00445(11) 0.0674(9) Uani 1 1 d .
H6O H 0.72 0.8924 1.0304 0.101 Uiso 1 1 calc R
C96 C 0.3617(6) 0.8622(2) 0.94976(17) 0.0532(12) Uani 1 1 d .
C97 C 0.4108(7) 0.8387(2) 0.90507(17) 0.0629(14) Uani 1 1 d .
H97 H 0.3308 0.8282 0.8821 0.075 Uiso 1 1 calc R
C99 C 0.6925(6) 0.8443(2) 0.92740(17) 0.0576(13) Uani 1 1 d .
H99 H 0.806 0.8382 0.9199 0.069 Uiso 1 1 calc R
C95 C 0.4785(5) 0.8774(2) 0.98390(15) 0.0470(11) Uani 1 1 d .
H95 H 0.4454 0.8942 1.0145 0.056 Uiso 1 1 calc R
C98 C 0.5779(7) 0.8302(3) 0.89365(17) 0.0620(13) Uani 1 1 d .
C94 C 0.6437(6) 0.8675(2) 0.97239(16) 0.0534(12) Uani 1 1 d .
C100 C 0.6315(7) 0.8030(4) 0.84454(19) 0.103(2) Uani 1 1 d .
H10A H 0.7515 0.8044 0.8414 0.155 Uiso 1 1 calc R
H10B H 0.5831 0.8325 0.8198 0.155 Uiso 1 1 calc R
H10C H 0.5942 0.7547 0.8409 0.155 Uiso 1 1 calc R

loop_
_atom_site_aniso_label
_atom_site_aniso_U_11
_atom_site_aniso_U_22
_atom_site_aniso_U_33
_atom_site_aniso_U_23
_atom_site_aniso_U_13
_atom_site_aniso_U_12
S3 0.0554(8) 0.0787(10) 0.0631(9) -0.0136(7) 0.0001(7) 0.0013(7)
N5 0.060(3) 0.085(4) 0.065(3) 0.001(3) -0.010(2) -0.001(2)
N6 0.054(2) 0.070(3) 0.045(3) 0.003(2) -0.006(2) -0.004(2)
C48 0.045(3) 0.098(4) 0.053(3) -0.020(3) -0.004(3) 0.010(3)
C39 0.046(3) 0.074(4) 0.053(3) 0.003(3) -0.003(2) 0.005(3)
C51 0.057(3) 0.058(3) 0.055(3) -0.001(3) 0.000(3) -0.002(2)
C49 0.044(3) 0.070(4) 0.065(4) -0.010(3) -0.012(3) 0.003(2)
C43 0.046(3) 0.080(4) 0.058(4) -0.012(3) -0.010(3) 0.005(3)
C50 0.042(3) 0.061(3) 0.041(3) -0.001(3) -0.003(2) 0.000(2)
C54 0.066(3) 0.056(3) 0.065(4) -0.009(3) -0.008(3) 0.005(3)
C38 0.066(4) 0.074(4) 0.070(4) -0.002(3) -0.006(3) -0.002(3)
C52 0.055(3) 0.057(3) 0.049(3) -0.011(3) -0.006(3) 0.009(2)
C44 0.042(3) 0.076(4) 0.053(3) -0.007(3) -0.003(2) 0.002(3)
C41 0.055(3) 0.095(5) 0.056(4) -0.011(3) -0.004(3) 0.006(3)
C53 0.071(4) 0.062(4) 0.056(4) 0.010(3) -0.005(3) -0.009(3)
C40 0.056(3) 0.075(4) 0.062(4) 0.005(3) 0.003(3) -0.005(3)
C42 0.044(3) 0.086(4) 0.064(4) 0.006(3) -0.002(3) 0.000(3)
C46 0.061(3) 0.082(4) 0.060(4) -0.005(3) 0.012(3) 0.002(3)
C45 0.051(3) 0.082(4) 0.068(4) -0.018(3) 0.002(3) 0.001(3)
C37 0.071(4) 0.079(4) 0.078(4) 0.009(4) -0.015(3) -0.006(3)
C47 0.039(3) 0.093(4) 0.048(3) -0.006(3) -0.006(2) -0.001(3)
S4 0.0577(8) 0.0576(8) 0.0595(8) -0.0082(6) -0.0052(6) 0.0057(6)
N8 0.051(2) 0.063(3) 0.054(3) -0.002(2) -0.0051(19) -0.005(2)
N7 0.057(3) 0.081(3) 0.066(3) 0.006(3) 0.001(2) 0.008(3)
C57 0.035(3) 0.072(4) 0.065(4) -0.001(3) -0.008(2) 0.007(2)
C68 0.037(3) 0.052(3) 0.051(3) -0.005(3) -0.005(2) -0.003(2)
C60 0.048(3) 0.068(4) 0.054(3) -0.010(3) -0.008(3) 0.002(2)
C69 0.060(3) 0.042(3) 0.062(3) 0.005(2) 0.002(3) 0.000(2)
C63 0.059(3) 0.060(4) 0.087(4) -0.029(3) 0.013(3) -0.001(3)
C67 0.049(3) 0.044(3) 0.067(4) 0.000(3) -0.010(3) -0.003(2)
C56 0.052(3) 0.061(3) 0.072(4) -0.019(3) 0.003(3) -0.002(2)
C59 0.075(4) 0.061(4) 0.092(5) 0.000(4) 0.000(4) 0.002(3)
C72 0.059(3) 0.047(3) 0.060(3) -0.004(3) -0.008(3) 0.005(2)
C61 0.050(3) 0.060(3) 0.062(4) -0.013(3) -0.015(3) 0.003(2)
C65 0.040(3) 0.059(3) 0.060(3) -0.006(3) -0.005(2) -0.003(2)
C71 0.057(3) 0.056(3) 0.063(4) 0.006(3) -0.008(3) -0.006(3)
C66 0.045(3) 0.053(3) 0.059(3) -0.007(3) -0.002(3) -0.005(2)
C62 0.046(3) 0.063(4) 0.058(3) -0.011(3) -0.005(2) -0.002(2)
C58 0.075(4) 0.065(4) 0.069(4) -0.013(3) 0.005(3) 0.006(3)
C55 0.050(3) 0.103(5) 0.067(4) -0.025(3) 0.003(3) 0.002(3)
C64 0.067(3) 0.052(3) 0.081(4) -0.013(3) 0.014(3) -0.001(3)
C70 0.067(3) 0.047(3) 0.058(3) -0.005(3) 0.002(3) 0.009(2)
S1 0.0501(7) 0.0529(8) 0.0510(8) 0.0066(6) 0.0069(6) -0.0007(6)
N1 0.051(2) 0.067(3) 0.042(2) -0.004(2) 0.0021(19) 0.012(2)
N2 0.044(2) 0.067(3) 0.051(3) 0.001(2) 0.0035(19) -0.001(2)
C14 0.032(2) 0.048(3) 0.051(3) -0.003(2) 0.000(2) -0.002(2)
C13 0.043(3) 0.052(3) 0.053(3) 0.000(2) 0.000(2) 0.000(2)
C6 0.037(3) 0.061(3) 0.045(3) 0.002(2) 0.002(2) 0.000(2)
C9 0.057(3) 0.043(3) 0.060(3) -0.003(2) 0.013(2) 0.001(2)
C3 0.036(3) 0.057(3) 0.039(3) 0.006(2) -0.002(2) 0.007(2)
C8 0.033(2) 0.056(3) 0.042(3) 0.006(2) 0.003(2) -0.004(2)
C17 0.053(3) 0.052(3) 0.067(4) 0.002(3) 0.006(3) 0.006(2)
C15 0.041(3) 0.053(3) 0.054(3) 0.005(3) -0.001(2) 0.002(2)
C18 0.057(3) 0.051(3) 0.053(3) 0.008(2) 0.009(2) 0.001(2)
C12 0.038(3) 0.055(3) 0.044(3) 0.008(2) -0.001(2) 0.000(2)
C7 0.037(3) 0.055(3) 0.049(3) 0.003(2) -0.002(2) 0.001(2)
C4 0.058(3) 0.058(3) 0.051(3) -0.002(3) 0.006(3) -0.002(2)
C16 0.046(3) 0.062(3) 0.046(3) 0.008(3) 0.003(2) 0.001(2)
C10 0.059(3) 0.047(3) 0.053(3) 0.009(2) 0.016(2) -0.003(2)
C11 0.038(2) 0.055(3) 0.037(3) 0.004(2) 0.003(2) 0.003(2)
C1 0.057(3) 0.055(3) 0.053(3) 0.004(3) 0.006(3) -0.005(2)
C2 0.054(3) 0.057(3) 0.038(3) -0.010(2) 0.002(2) -0.001(2)
C5 0.074(4) 0.061(4) 0.052(3) -0.012(3) -0.006(3) 0.009(3)
S2 0.0536(8) 0.0708(9) 0.0490(8) 0.0008(6) 0.0039(6) -0.0031(6)
N3 0.054(3) 0.071(3) 0.056(3) 0.005(2) 0.003(2) -0.001(2)
C31 0.037(3) 0.078(4) 0.042(3) 0.008(3) -0.005(2) -0.007(2)
C27 0.061(3) 0.067(4) 0.056(3) 0.000(3) 0.004(3) 0.005(3)
C35 0.057(3) 0.069(4) 0.049(3) 0.001(3) 0.000(3) -0.003(3)
C32 0.041(3) 0.069(4) 0.040(3) -0.001(3) -0.002(2) -0.006(2)
C28 0.054(3) 0.066(4) 0.051(3) 0.003(3) -0.003(3) -0.002(3)
C26 0.045(3) 0.079(4) 0.037(3) -0.003(3) 0.004(2) 0.000(2)
C21 0.036(3) 0.074(4) 0.041(3) -0.003(3) -0.001(2) 0.007(2)
C36 0.045(3) 0.067(3) 0.055(3) -0.007(3) 0.003(2) 0.004(2)
N4 0.055(2) 0.062(3) 0.050(3) -0.004(2) -0.010(2) 0.004(2)
C24 0.047(3) 0.079(4) 0.052(3) 0.002(3) -0.001(3) 0.005(3)
C22 0.057(3) 0.064(3) 0.052(3) 0.004(3) 0.002(3) -0.007(2)
C30 0.040(3) 0.072(3) 0.044(3) 0.002(3) -0.006(2) 0.002(2)
C19 0.061(3) 0.066(4) 0.066(4) 0.001(3) -0.003(3) -0.001(3)
C20 0.055(3) 0.067(4) 0.055(3) 0.000(3) 0.000(3) 0.001(3)
C34 0.066(3) 0.060(3) 0.059(4) -0.004(3) -0.007(3) 0.004(3)
C29 0.037(3) 0.073(4) 0.043(3) 0.002(3) -0.003(2) 0.002(2)
C25 0.045(3) 0.087(4) 0.044(3) 0.001(3) 0.001(2) 0.004(3)
C23 0.058(3) 0.082(4) 0.044(3) -0.008(3) 0.004(3) 0.001(3)
C33 0.066(3) 0.064(4) 0.058(3) 0.003(3) 0.001(3) 0.001(3)
O2 0.057(2) 0.069(2) 0.052(2) -0.0020(17) -0.0056(16) -0.0016(16)
O4 0.051(2) 0.085(2) 0.055(2) -0.0133(18) -0.0035(17) 0.0080(17)
C80 0.051(3) 0.054(3) 0.043(3) -0.004(2) -0.003(3) -0.002(2)
C82 0.054(3) 0.041(3) 0.049(3) -0.005(2) 0.000(3) 0.000(2)
C83 0.055(3) 0.054(3) 0.047(3) -0.008(2) 0.011(3) 0.001(2)
C81 0.050(3) 0.045(3) 0.042(3) 0.003(2) 0.004(2) 0.002(2)
C85 0.071(4) 0.061(3) 0.042(3) -0.006(2) -0.004(3) -0.006(3)
C84 0.076(4) 0.054(3) 0.047(3) -0.009(2) 0.015(3) -0.003(3)
C86 0.102(4) 0.108(5) 0.050(3) -0.017(3) 0.017(3) 0.007(4)
O5 0.070(2) 0.099(3) 0.064(2) 0.013(2) -0.0025(19) 0.004(2)
O7 0.065(2) 0.079(3) 0.079(3) 0.004(2) 0.003(2) 0.0079(18)
C88 0.064(3) 0.050(3) 0.058(3) -0.003(2) 0.003(3) 0.000(2)
C92 0.088(4) 0.065(4) 0.051(4) -0.005(3) -0.007(3) -0.018(3)
C89 0.064(4) 0.052(3) 0.062(4) -0.006(3) 0.003(3) -0.003(3)
C93 0.127(5) 0.104(5) 0.065(4) -0.007(3) 0.025(4) -0.041(4)
C87 0.065(4) 0.054(3) 0.057(4) -0.004(3) 0.002(3) -0.004(3)
C90 0.080(4) 0.050(3) 0.065(4) -0.010(3) 0.014(3) -0.011(3)
C91 0.099(5) 0.054(3) 0.054(4) -0.014(3) 0.014(3) -0.018(3)
O3 0.060(2) 0.117(3) 0.055(2) 0.011(2) -0.0018(18) 0.004(2)
O1 0.058(2) 0.084(2) 0.0438(19) -0.0004(17) 0.0070(17) 0.0043(17)
C75 0.055(3) 0.070(3) 0.044(3) -0.002(3) 0.006(3) 0.007(2)
C74 0.063(3) 0.053(3) 0.039(3) -0.001(2) 0.002(3) 0.001(2)
C73 0.056(3) 0.042(3) 0.042(3) -0.003(2) 0.002(2) 0.003(2)
C78 0.069(3) 0.059(3) 0.046(3) -0.002(3) 0.008(3) 0.003(3)
C79 0.104(5) 0.135(6) 0.049(3) 0.031(4) 0.020(3) 0.019(4)
C76 0.069(4) 0.087(4) 0.040(3) 0.008(3) -0.006(3) 0.006(3)
C77 0.079(4) 0.071(4) 0.042(3) -0.002(3) 0.012(3) 0.010(3)
O8 0.059(2) 0.070(2) 0.058(2) -0.0084(17) -0.0071(17) 0.0077(17)
O6 0.053(2) 0.100(3) 0.049(2) -0.0006(19) 0.0018(17) -0.0091(18)
C96 0.063(3) 0.047(3) 0.050(3) 0.005(2) -0.001(3) 0.002(2)
C97 0.080(4) 0.063(3) 0.047(3) -0.002(3) -0.012(3) 0.001(3)
C99 0.064(3) 0.064(3) 0.044(3) 0.001(3) 0.017(3) -0.005(3)
C95 0.057(3) 0.048(3) 0.036(3) -0.003(2) 0.000(2) -0.001(2)
C98 0.079(4) 0.061(3) 0.046(3) -0.001(3) 0.003(3) -0.004(3)
C94 0.059(3) 0.060(3) 0.041(3) 0.012(2) -0.007(3) -0.013(2)
C100 0.102(5) 0.150(6) 0.058(4) -0.022(4) 0.003(3) 0.008(4)

loop_
_atom_type_symbol
_atom_type_description
_atom_type_scat_dispersion_real
_atom_type_scat_dispersion_imag
_atom_type_scat_source
C C 0.0033 0.0016 'International Tables Vol C Tables 4.2.6.8 and 6.1.1.4'
H H 0 0 'International Tables Vol C Tables 4.2.6.8 and 6.1.1.4'
N N 0.0061 0.0033 'International Tables Vol C Tables 4.2.6.8 and 6.1.1.4'
O O 0.0106 0.006 'International Tables Vol C Tables 4.2.6.8 and 6.1.1.4'
S S 0.1246 0.1234 'International Tables Vol C Tables 4.2.6.8 and 6.1.1.4'

loop_
_geom_angle_atom_site_label_1
_geom_angle_atom_site_label_2
_geom_angle_atom_site_label_3
_geom_angle
C47 S3 C44 91.5(3)
C37 N5 C41 115.5(5)
C53 N6 C52 116.5(4)
C49 C48 C47 179.5(6)
C40 C39 C38 116.7(5)
C40 C39 C42 121.4(5)
C38 C39 C42 121.9(5)
C52 C51 C50 118.4(4)
C52 C51 H51 120.8
C50 C51 H51 120.8
C48 C49 C50 178.5(5)
C42 C43 C44 179.3(5)
C54 C50 C51 117.5(4)
C54 C50 C49 121.9(5)
C51 C50 C49 120.6(4)
C50 C54 C53 119.4(5)
C50 C54 H54 120.3
C53 C54 H54 120.3
C37 C38 C39 119.2(5)
C37 C38 H38 120.4
C39 C38 H38 120.4
N6 C52 C51 123.9(4)
N6 C52 H52 118.1
C51 C52 H52 118.1
C45 C44 C43 129.3(5)
C45 C44 S3 110.6(4)
C43 C44 S3 120.1(4)
N5 C41 C40 124.2(5)
N5 C41 H41 117.9
C40 C41 H41 117.9
N6 C53 C54 124.2(5)
N6 C53 H53 117.9
C54 C53 H53 117.9
C39 C40 C41 119.8(5)
C39 C40 H40 120.1
C41 C40 H40 120.1
C43 C42 C39 179.2(6)
C47 C46 C45 112.7(5)
C47 C46 H46 123.6
C45 C46 H46 123.6
C44 C45 C46 113.7(5)
C44 C45 H45 123.2
C46 C45 H45 123.2
N5 C37 C38 124.7(5)
N5 C37 H37 117.6
C38 C37 H37 117.6
C46 C47 C48 128.0(5)
C46 C47 S3 111.5(4)
C48 C47 S3 120.5(4)
C62 S4 C65 91.8(2)
C71 N8 C70 116.5(4)
C55 N7 C59 115.3(5)
C58 C57 C56 116.7(5)
C58 C57 C60 121.9(5)
C56 C57 C60 121.4(5)
C72 C68 C69 117.8(4)
C72 C68 C67 122.4(4)
C69 C68 C67 119.8(4)
C61 C60 C57 176.8(5)
C70 C69 C68 118.5(4)
C70 C69 H69 120.8
C68 C69 H69 120.8
C62 C63 C64 114.3(5)
C62 C63 H63 122.9
C64 C63 H63 122.9
C66 C67 C68 176.5(5)
C55 C56 C57 118.8(5)
C55 C56 H56 120.6
C57 C56 H56 120.6
N7 C59 C58 124.4(5)
N7 C59 H59 117.8
C58 C59 H59 117.8
C68 C72 C71 119.4(4)
C68 C72 H72 120.3
C71 C72 H72 120.3
C60 C61 C62 179.3(6)
C64 C65 C66 128.0(5)
C64 C65 S4 111.0(4)
C66 C65 S4 121.0(4)
N8 C71 C72 123.6(4)
N8 C71 H71 118.2
C72 C71 H71 118.2
C67 C66 C65 179.1(5)
C63 C62 C61 128.3(5)
C63 C62 S4 110.4(4)
C61 C62 S4 121.3(4)
C59 C58 C57 119.3(5)
C59 C58 H58 120.3
C57 C58 H58 120.3
N7 C55 C56 125.4(5)
N7 C55 H55 117.3
C56 C55 H55 117.3
C65 C64 C63 112.5(5)
C65 C64 H64 123.8
C63 C64 H64 123.8
N8 C70 C69 124.3(4)
N8 C70 H70 117.8
C69 C70 H70 117.8
C8 S1 C11 91.4(2)
C1 N1 C5 116.0(4)
C16 N2 C17 116.8(4)
C18 C14 C15 116.9(4)
C18 C14 C13 122.3(4)
C15 C14 C13 120.8(4)
C12 C13 C14 177.9(5)
C7 C6 C3 178.1(5)
C8 C9 C10 112.7(4)
C8 C9 H9 123.7
C10 C9 H9 123.7
C4 C3 C2 118.2(4)
C4 C3 C6 122.8(4)
C2 C3 C6 119.0(4)
C9 C8 C7 126.9(4)
C9 C8 S1 111.2(3)
C7 C8 S1 121.9(3)
N2 C17 C18 123.7(4)
N2 C17 H17 118.2
C18 C17 H17 118.2
C16 C15 C14 120.0(4)
C16 C15 H15 120
C14 C15 H15 120
C14 C18 C17 119.1(4)
C14 C18 H18 120.5
C17 C18 H18 120.5
C13 C12 C11 177.2(5)
C6 C7 C8 177.7(5)
C5 C4 C3 118.9(4)
C5 C4 H4 120.5
C3 C4 H4 120.5
N2 C16 C15 123.6(4)
N2 C16 H16 118.2
C15 C16 H16 118.2
C11 C10 C9 114.2(4)
C11 C10 H10 122.9
C9 C10 H10 122.9
C10 C11 C12 128.5(4)
C10 C11 S1 110.6(3)
C12 C11 S1 120.9(3)
N1 C1 C2 125.1(4)
N1 C1 H1 117.4
C2 C1 H1 117.4
C1 C2 C3 117.7(4)
C1 C2 H2 121.1
C3 C2 H2 121.1
N1 C5 C4 124.1(5)
N1 C5 H5 117.9
C4 C5 H5 117.9
C26 S2 C29 91.2(2)
C19 N3 C23 116.1(4)
C30 C31 C32 177.1(5)
C26 C27 C28 113.9(5)
C26 C27 H27 123.1
C28 C27 H27 123.1
N4 C35 C36 124.4(5)
N4 C35 H35 117.8
C36 C35 H35 117.8
C36 C32 C33 117.2(4)
C36 C32 C31 119.9(4)
C33 C32 C31 122.9(4)
C29 C28 C27 112.4(4)
C29 C28 H28 123.8
C27 C28 H28 123.8
C27 C26 C25 130.3(5)
C27 C26 S2 110.8(3)
C25 C26 S2 118.8(4)
C20 C21 C22 117.9(4)
C20 C21 C24 121.2(5)
C22 C21 C24 120.9(5)
C35 C36 C32 119.4(5)
C35 C36 H36 120.3
C32 C36 H36 120.3
C34 N4 C35 116.5(4)
C25 C24 C21 177.3(5)
C23 C22 C21 118.9(5)
C23 C22 H22 120.6
C21 C22 H22 120.6
C31 C30 C29 177.1(5)
N3 C19 C20 124.8(5)
N3 C19 H19 117.6
C20 C19 H19 117.6
C19 C20 C21 118.4(5)
C19 C20 H20 120.8
C21 C20 H20 120.8
N4 C34 C33 123.9(5)
N4 C34 H34 118.1
C33 C34 H34 118.1
C28 C29 C30 129.5(4)
C28 C29 S2 111.6(4)
C30 C29 S2 118.9(4)
C24 C25 C26 175.8(6)
N3 C23 C22 123.9(5)
N3 C23 H23 118.1
C22 C23 H23 118.1
C34 C33 C32 118.7(5)
C34 C33 H33 120.7
C32 C33 H33 120.7
C80 O2 H2O 109.5
C82 O4 H4O 109.5
O2 C80 C85 118.3(4)
O2 C80 C81 121.6(4)
C85 C80 C81 120.2(4)
O4 C82 C83 117.8(4)
O4 C82 C81 121.4(4)
C83 C82 C81 120.8(4)
C82 C83 C84 120.1(4)
C82 C83 H83 119.9
C84 C83 H83 119.9
C80 C81 C82 119.2(4)
C80 C81 H81 120.4
C82 C81 H81 120.4
C80 C85 C84 120.7(5)
C80 C85 H85 119.7
C84 C85 H85 119.7
C83 C84 C85 119.0(4)
C83 C84 C86 120.6(5)
C85 C84 C86 120.4(5)
C84 C86 H86A 109.5
C84 C86 H86B 109.5
H86A C86 H86B 109.5
C84 C86 H86C 109.5
H86A C86 H86C 109.5
H86B C86 H86C 109.5
C87 O5 H5O 109.5
C89 O7 H7O 109.5
C87 C88 C89 119.5(5)
C87 C88 H88 120.3
C89 C88 H88 120.3
C87 C92 C91 119.2(5)
C87 C92 H92 120.4
C91 C92 H92 120.4
O7 C89 C90 118.2(5)
O7 C89 C88 121.9(5)
C90 C89 C88 119.8(5)
C91 C93 H93A 109.5
C91 C93 H93B 109.5
H93A C93 H93B 109.5
C91 C93 H93C 109.5
H93A C93 H93C 109.5
H93B C93 H93C 109.5
O5 C87 C92 117.8(5)
O5 C87 C88 121.2(4)
C92 C87 C88 121.0(5)
C91 C90 C89 120.3(5)
C91 C90 H90 119.8
C89 C90 H90 119.8
C90 C91 C92 120.2(5)
C90 C91 C93 120.9(5)
C92 C91 C93 118.9(6)
C75 O3 H3O 109.5
C73 O1 H1O 109.5
O3 C75 C74 121.5(4)
O3 C75 C76 118.2(4)
C74 C75 C76 120.2(4)
C75 C74 C73 120.1(4)
C75 C74 H74 120
C73 C74 H74 120
O1 C73 C74 122.4(4)
O1 C73 C78 117.5(4)
C74 C73 C78 120.1(4)
C73 C78 C77 119.7(5)
C73 C78 H78 120.2
C77 C78 H78 120.2
C77 C79 H79A 109.5
C77 C79 H79B 109.5
H79A C79 H79B 109.5
C77 C79 H79C 109.5
H79A C79 H79C 109.5
H79B C79 H79C 109.5
C77 C76 C75 120.3(5)
C77 C76 H76 119.8
C75 C76 H76 119.8
C76 C77 C78 119.5(4)
C76 C77 C79 121.2(5)
C78 C77 C79 119.2(5)
C96 O8 H8O 109.5
C94 O6 H6O 109.5
O8 C96 C97 118.0(5)
O8 C96 C95 121.7(4)
C97 C96 C95 120.3(5)
C96 C97 C98 120.2(5)
C96 C97 H97 119.9
C98 C97 H97 119.9
C98 C99 C94 120.5(5)
C98 C99 H99 119.8
C94 C99 H99 119.8
C94 C95 C96 118.9(4)
C94 C95 H95 120.6
C96 C95 H95 120.6
C99 C98 C97 119.5(5)
C99 C98 C100 120.5(5)
C97 C98 C100 120.1(5)
O6 C94 C99 117.6(4)
O6 C94 C95 121.8(4)
C99 C94 C95 120.6(4)
C98 C100 H10A 109.5
C98 C100 H10B 109.5
H10A C100 H10B 109.5
C98 C100 H10C 109.5
H10A C100 H10C 109.5
H10B C100 H10C 109.5

loop_
_geom_bond_atom_site_label_1
_geom_bond_atom_site_label_2
_geom_bond_distance
S3 C47 1.722(5)
S3 C44 1.722(5)
N5 C37 1.328(6)
N5 C41 1.336(6)
N6 C53 1.321(6)
N6 C52 1.327(5)
C48 C49 1.214(6)
C48 C47 1.404(7)
C39 C40 1.383(6)
C39 C38 1.389(7)
C39 C42 1.415(7)
C51 C52 1.379(6)
C51 C50 1.399(6)
C51 H51 0.95
C49 C50 1.440(6)
C43 C42 1.210(6)
C43 C44 1.424(7)
C50 C54 1.365(6)
C54 C53 1.372(6)
C54 H54 0.95
C38 C37 1.386(7)
C38 H38 0.95
C52 H52 0.95
C44 C45 1.362(6)
C41 C40 1.383(6)
C41 H41 0.95
C53 H53 0.95
C40 H40 0.95
C46 C47 1.354(6)
C46 C45 1.396(6)
C46 H46 0.95
C45 H45 0.95
C37 H37 0.95
S4 C62 1.727(5)
S4 C65 1.731(5)
N8 C71 1.335(6)
N8 C70 1.337(5)
N7 C55 1.324(6)
N7 C59 1.337(6)
C57 C58 1.384(6)
C57 C56 1.400(6)
C57 C60 1.443(7)
C68 C72 1.382(6)
C68 C69 1.395(6)
C68 C67 1.454(6)
C60 C61 1.163(6)
C69 C70 1.383(6)
C69 H69 0.95
C63 C62 1.363(6)
C63 C64 1.398(6)
C63 H63 0.95
C67 C66 1.183(6)
C56 C55 1.365(7)
C56 H56 0.95
C59 C58 1.375(7)
C59 H59 0.95
C72 C71 1.386(6)
C72 H72 0.95
C61 C62 1.441(7)
C65 C64 1.369(6)
C65 C66 1.416(6)
C71 H71 0.95
C58 H58 0.95
C55 H55 0.95
C64 H64 0.95
C70 H70 0.95
S1 C8 1.721(4)
S1 C11 1.731(4)
N1 C1 1.330(5)
N1 C5 1.335(6)
N2 C16 1.335(5)
N2 C17 1.343(5)
C14 C18 1.379(6)
C14 C15 1.413(6)
C14 C13 1.438(6)
C13 C12 1.198(6)
C6 C7 1.206(6)
C6 C3 1.433(6)
C9 C8 1.362(5)
C9 C10 1.393(6)
C9 H9 0.95
C3 C4 1.385(6)
C3 C2 1.395(6)
C8 C7 1.409(6)
C17 C18 1.388(6)
C17 H17 0.95
C15 C16 1.356(6)
C15 H15 0.95
C18 H18 0.95
C12 C11 1.424(6)
C4 C5 1.372(6)
C4 H4 0.95
C16 H16 0.95
C10 C11 1.349(6)
C10 H10 0.95
C1 C2 1.375(6)
C1 H1 0.95
C2 H2 0.95
C5 H5 0.95
S2 C26 1.723(5)
S2 C29 1.723(5)
N3 C19 1.329(6)
N3 C23 1.331(6)
C31 C30 1.151(6)
C31 C32 1.479(6)
C27 C26 1.358(6)
C27 C28 1.396(6)
C27 H27 0.95
C35 N4 1.333(6)
C35 C36 1.364(6)
C35 H35 0.95
C32 C36 1.383(6)
C32 C33 1.393(6)
C28 C29 1.358(6)
C28 H28 0.95
C26 C25 1.416(6)
C21 C20 1.383(6)
C21 C22 1.385(6)
C21 C24 1.439(6)
C36 H36 0.95
N4 C34 1.322(5)
C24 C25 1.197(6)
C22 C23 1.384(6)
C22 H22 0.95
C30 C29 1.437(6)
C19 C20 1.378(6)
C19 H19 0.95
C20 H20 0.95
C34 C33 1.388(6)
C34 H34 0.95
C23 H23 0.95
C33 H33 0.95
O2 C80 1.369(5)
O2 H2O 0.84
O4 C82 1.365(5)
O4 H4O 0.84
C80 C85 1.377(6)
C80 C81 1.384(6)
C82 C83 1.376(6)
C82 C81 1.395(6)
C83 C84 1.389(6)
C83 H83 0.95
C81 H81 0.95
C85 C84 1.398(6)
C85 H85 0.95
C84 C86 1.514(6)
C86 H86A 0.98
C86 H86B 0.98
C86 H86C 0.98
O5 C87 1.380(5)
O5 H5O 0.84
O7 C89 1.353(6)
O7 H7O 0.84
C88 C87 1.388(6)
C88 C89 1.395(6)
C88 H88 0.95
C92 C87 1.381(6)
C92 C91 1.403(7)
C92 H92 0.95
C89 C90 1.389(6)
C93 C91 1.520(7)
C93 H93A 0.98
C93 H93B 0.98
C93 H93C 0.98
C90 C91 1.377(7)
C90 H90 0.95
O3 C75 1.376(5)
O3 H3O 0.84
O1 C73 1.355(5)
O1 H1O 0.84
C75 C74 1.377(6)
C75 C76 1.394(6)
C74 C73 1.381(6)
C74 H74 0.95
C73 C78 1.396(6)
C78 C77 1.401(6)
C78 H78 0.95
C79 C77 1.521(6)
C79 H79A 0.98
C79 H79B 0.98
C79 H79C 0.98
C76 C77 1.378(6)
C76 H76 0.95
O8 C96 1.362(5)
O8 H8O 0.84
O6 C94 1.360(5)
O6 H6O 0.84
C96 C97 1.384(6)
C96 C95 1.398(6)
C97 C98 1.399(6)
C97 H97 0.95
C99 C98 1.373(6)
C99 C94 1.388(6)
C99 H99 0.95
C95 C94 1.388(6)
C95 H95 0.95
C98 C100 1.528(7)
C100 H10A 0.98
C100 H10B 0.98
C100 H10C 0.98

loop_
_cod_related_entry_id
_cod_related_entry_database
_cod_related_entry_code
1 ChemSpider 30660395
